data_7248743
loop_
_publ_author_name
'Christopher, Imogen L.'
'Liu, Xiaojiao'
'Lloyd, Hayleigh J.'
'Bull, Craig L.'
'Funnell, Nicholas P.'
'Portius, Peter'
'Michalchuk, Adam A. L.'
'Kennedy, Stuart R.'
'Pulham, Colin R.'
'Morrison, Carole A.'

_publ_section_title
;
 Tuning energetic properties through co-crystallisation - a high-pressure
 experimental and computational study of nitrotriazolone: 4,4'-bipyridine.
;
_journal_issue 23
_journal_name_full 'Physical chemistry chemical physics : PCCP'
_journal_page_first 16859
_journal_page_last 16870
_journal_paper_doi 10.1039/d4cp01595a
_journal_volume 26
_journal_year 2024
_chemical_formula_moiety 'C2 H2 N4 O3, C10 H8 N2'
_chemical_formula_sum 'C12 H10 N6 O3'
_chemical_formula_weight 286.26
_space_group_crystal_system monoclinic
_space_group_IT_number 14
_space_group_name_Hall '-P 2yn'
_space_group_name_H-M_alt 'P 1 21/n 1'
_atom_sites_solution_hydrogens mixed
_atom_sites_solution_primary dual
_audit_block_doi 10.5517/ccdc.csd.cc2bvmf8
_audit_creation_date 2022-05-03
_audit_creation_method
;
Olex2 1.3
(compiled 2020.11.12 svn.r5f609507 for OlexSys, GUI svn.r6408)
;
_audit_update_record
;
2022-05-04 deposited with the CCDC.	2024-05-23 downloaded from the CCDC.
;
_cell_angle_alpha 90
_cell_angle_beta 92.598(7)
_cell_angle_gamma 90
_cell_formula_units_Z 4
_cell_length_a 7.3848(11)
_cell_length_b 5.6634(4)
_cell_length_c 26.3751(19)
_cell_measurement_reflns_used 3002
_cell_measurement_temperature 296.0
_cell_measurement_theta_max 25.00
_cell_measurement_theta_min 3.68
_cell_volume 1102.0(2)
_computing_cell_refinement 'SAINT V8.40A (?, 2016)'
_computing_data_reduction 'SAINT V8.40A (?, 2016)'
_computing_molecular_graphics 'Olex2 1.3 (Dolomanov et al., 2009)'
_computing_publication_material 'Olex2 1.3 (Dolomanov et al., 2009)'
_computing_structure_refinement 'SHELXL 2018/3 (Sheldrick, 2015)'
_computing_structure_solution 'SHELXT 2014/5 (Sheldrick, 2014)'
_diffrn_ambient_temperature 296.0
_diffrn_measured_fraction_theta_full 0.340
_diffrn_measured_fraction_theta_max 0.318
_diffrn_measurement_device_type 'Bruker APEX-II CCD'
_diffrn_measurement_method '\f and \w scans'
_diffrn_radiation_type MoK\a
_diffrn_radiation_wavelength 0.71073
_diffrn_reflns_av_R_equivalents 0.0384
_diffrn_reflns_av_unetI/netI 0.0286
_diffrn_reflns_Laue_measured_fraction_full 0.340
_diffrn_reflns_Laue_measured_fraction_max 0.318
_diffrn_reflns_limit_h_max 4
_diffrn_reflns_limit_h_min -4
_diffrn_reflns_limit_k_max 6
_diffrn_reflns_limit_k_min -6
_diffrn_reflns_limit_l_max 32
_diffrn_reflns_limit_l_min -32
_diffrn_reflns_number 6162
_diffrn_reflns_point_group_measured_fraction_full 0.340
_diffrn_reflns_point_group_measured_fraction_max 0.318
_diffrn_reflns_theta_full 25.242
_diffrn_reflns_theta_max 26.291
_diffrn_reflns_theta_min 3.680
_diffrn_source_current 1.4
_diffrn_source_power 0.07
_diffrn_source_voltage 50.0
_diffrn_standards_number 0
_exptl_absorpt_coefficient_mu 0.130
_exptl_absorpt_correction_T_max 0.7454
_exptl_absorpt_correction_T_min 0.6146
_exptl_absorpt_correction_type multi-scan
_exptl_absorpt_process_details
;
SADABS-2016/2 (Bruker,2016/2) was used for absorption correction.
wR2(int) was 0.0827 before and 0.0504 after correction.
The Ratio of minimum to maximum transmission is 0.8245.
The \l/2 correction factor is Not present.
;
_exptl_crystal_colour 'clear yellow'
_exptl_crystal_colour_lustre clear
_exptl_crystal_colour_primary yellow
_exptl_crystal_density_diffrn 1.725
_exptl_crystal_description block
_exptl_crystal_F_000 592
_refine_diff_density_max 0.116
_refine_diff_density_min -0.129
_refine_diff_density_rms 0.035
_refine_ls_extinction_method none
_refine_ls_goodness_of_fit_ref 1.109
_refine_ls_hydrogen_treatment mixed
_refine_ls_matrix_type full
_refine_ls_number_parameters 194
_refine_ls_number_reflns 711
_refine_ls_number_restraints 150
_refine_ls_restrained_S_all 0.986
_refine_ls_R_factor_all 0.0508
_refine_ls_R_factor_gt 0.0417
_refine_ls_shift/su_max 0.000
_refine_ls_shift/su_mean 0.000
_refine_ls_structure_factor_coef Fsqd
_refine_ls_weighting_details 'w=1/[\s^2^(Fo^2^)+(0.0548P)^2^+1.1743P] where P=(Fo^2^+2Fc^2^)/3'
_refine_ls_weighting_scheme calc
_refine_ls_wR_factor_gt 0.1029
_refine_ls_wR_factor_ref 0.1096
_reflns_Friedel_coverage 0.000
_reflns_number_gt 607
_reflns_number_total 711
_reflns_threshold_expression 'I > 2\s(I)'
_cod_data_source_file d4cp01595a2.cif
_cod_data_source_block 2car_p05
_cod_depositor_comments 'Adding full bibliography for 7248734--7248746.cif.'
_cod_database_code 7248743
_shelx_shelxl_version_number 2018/3
_shelx_space_group_comment
;
The symmetry employed for this shelxl refinement is uniquely defined
by the following loop, which should always be used as a source of
symmetry information in preference to the above space-group names.
They are only intended as comments.
;
_olex2_refinement_description
;
1. Fixed Uiso
 At 1.2 times of:
  All C(H) groups, All N(H) groups
2. Rigid body (RIGU) restrains
 All non-hydrogen atoms
 with sigma for 1-2 distances of 0.004 and sigma for 1-3 distances of 0.004
3.a Aromatic/amide H refined with riding coordinates:
 N3(H3A), C8(H8), C11(H11), C7(H7), C6(H6), C4(H4), C3(H3), C12(H12), C9(H9)
;
_olex2_submission_special_instructions 'No special instructions were received'

loop_
_space_group_symop_operation_xyz
'x, y, z'
'-x+1/2, y+1/2, -z+1/2'
'-x, -y, -z'
'x-1/2, -y-1/2, z-1/2'

loop_
_atom_site_label
_atom_site_type_symbol
_atom_site_fract_x
_atom_site_fract_y
_atom_site_fract_z
_atom_site_U_iso_or_equiv
_atom_site_adp_type
_atom_site_occupancy
_atom_site_site_symmetry_order
_atom_site_calc_flag
_atom_site_refinement_flags_posn
_atom_site_refinement_flags_adp
_atom_site_refinement_flags_occupancy
_atom_site_disorder_assembly
_atom_site_disorder_group
O3 O 0.5200(11) 0.7247(4) 0.37042(12) 0.034(4) Uani 1 1 d . . . . .
O2 O 0.1749(10) -0.0239(4) 0.39012(11) 0.042(5) Uani 1 1 d . . . . .
O1 O 0.1972(11) -0.1359(4) 0.31180(12) 0.036(4) Uani 1 1 d . . . . .
N4 N 0.3913(12) 0.2566(5) 0.29359(13) 0.023(5) Uani 1 1 d . . . . .
N5 N 0.2665(14) 0.4373(5) 0.46749(14) 0.033(6) Uani 1 1 d . . . . .
N3 N 0.4721(12) 0.4683(5) 0.30192(13) 0.030(5) Uani 1 1 d . . . . .
H3A H 0.524164 0.546909 0.278786 0.036 Uiso 1 1 calc R U . . .
N6 N 0.1126(12) 0.7988(5) 0.71896(13) 0.031(5) Uani 1 1 d . . . . .
N2 N 0.3678(12) 0.3670(5) 0.37381(13) 0.028(5) Uani 1 1 d . . . . .
N1 N 0.2284(12) 0.0004(5) 0.34671(13) 0.021(5) Uani 1 1 d . . . . .
C1 C 0.3332(15) 0.2061(6) 0.33764(16) 0.018(5) Uani 1 1 d . . . . .
C2 C 0.4624(14) 0.5445(6) 0.35113(16) 0.019(5) Uani 1 1 d . . . . .
C10 C 0.1693(15) 0.6580(6) 0.61918(16) 0.026(6) Uani 1 1 d . . . . .
C5 C 0.2007(16) 0.5798(6) 0.56629(16) 0.032(6) Uani 1 1 d . . . . .
C8 C 0.0499(16) 0.5925(6) 0.70081(17) 0.030(6) Uani 1 1 d . . . . .
H8 H -0.012323 0.494962 0.722411 0.037 Uiso 1 1 calc R U . . .
C11 C 0.2276(15) 0.8722(6) 0.63720(17) 0.030(6) Uani 1 1 d . . . . .
H11 H 0.285068 0.976384 0.615919 0.036 Uiso 1 1 calc R U . . .
C7 C 0.3226(17) 0.6462(7) 0.48487(17) 0.034(7) Uani 1 1 d . . . . .
H7 H 0.385327 0.744030 0.463432 0.041 Uiso 1 1 calc R U . . .
C6 C 0.2921(16) 0.7248(6) 0.53341(16) 0.038(7) Uani 1 1 d . . . . .
H6 H 0.332289 0.873290 0.543959 0.045 Uiso 1 1 calc R U . . .
C4 C 0.1446(16) 0.3614(6) 0.54821(17) 0.030(7) Uani 1 1 d . . . . .
H4 H 0.085131 0.257597 0.569120 0.037 Uiso 1 1 calc R U . . .
C3 C 0.1776(16) 0.2984(6) 0.49881(16) 0.031(7) Uani 1 1 d . . . . .
H3 H 0.135949 0.152747 0.486888 0.037 Uiso 1 1 calc R U . . .
C12 C 0.2013(15) 0.9346(6) 0.68699(16) 0.024(6) Uani 1 1 d . . . . .
H12 H 0.247605 1.078075 0.698783 0.029 Uiso 1 1 calc R U . . .
C9 C 0.0726(15) 0.5164(6) 0.65179(16) 0.031(6) Uani 1 1 d . . . . .
H9 H 0.024093 0.372944 0.640656 0.038 Uiso 1 1 calc R U . . .
H2 H 0.350(15) 0.359(7) 0.408(2) 0.047(15) Uiso 1 1 d . . . . .

loop_
_atom_site_aniso_label
_atom_site_aniso_U_11
_atom_site_aniso_U_22
_atom_site_aniso_U_33
_atom_site_aniso_U_23
_atom_site_aniso_U_13
_atom_site_aniso_U_12
O3 0.041(13) 0.0238(14) 0.0384(18) -0.0012(11) 0.004(4) -0.003(2)
O2 0.064(16) 0.0338(15) 0.0295(17) 0.0043(11) 0.018(5) -0.004(3)
O1 0.049(14) 0.0266(13) 0.0306(17) -0.0063(11) -0.007(4) -0.006(2)
N4 0.023(15) 0.0241(15) 0.0207(19) 0.0009(12) 0.001(5) 0.006(3)
N5 0.046(18) 0.0360(18) 0.0183(19) -0.0004(13) 0.005(6) 0.006(3)
N3 0.042(15) 0.0229(15) 0.0258(19) 0.0052(12) 0.015(5) -0.004(3)
N6 0.046(14) 0.0247(15) 0.0217(19) -0.0026(12) 0.009(5) 0.003(3)
N2 0.039(14) 0.0252(15) 0.0200(19) -0.0002(12) 0.010(4) -0.004(3)
N1 0.014(14) 0.0240(15) 0.0247(19) 0.0026(12) -0.006(4) 0.003(3)
C1 0.013(14) 0.0224(16) 0.018(2) -0.0009(13) 0.000(5) 0.004(3)
C2 0.010(15) 0.0225(17) 0.023(2) 0.0044(14) -0.001(5) 0.003(3)
C10 0.038(17) 0.0218(17) 0.018(2) -0.0004(13) 0.001(5) 0.001(3)
C5 0.054(19) 0.0234(17) 0.020(2) 0.0027(14) 0.006(6) 0.005(3)
C8 0.038(17) 0.0282(18) 0.026(2) 0.0026(15) 0.015(5) 0.000(3)
C11 0.041(19) 0.0232(17) 0.025(2) 0.0026(14) 0.009(6) -0.001(3)
C7 0.04(2) 0.035(2) 0.025(3) 0.0062(16) 0.005(7) 0.004(3)
C6 0.06(2) 0.0265(18) 0.024(2) 0.0021(14) 0.009(7) 0.000(3)
C4 0.05(2) 0.0236(18) 0.021(2) 0.0017(14) 0.006(6) 0.005(3)
C3 0.04(2) 0.0270(19) 0.022(2) -0.0025(15) 0.002(6) 0.005(3)
C12 0.027(19) 0.0189(17) 0.027(2) -0.0039(14) -0.003(6) 0.004(3)
C9 0.048(19) 0.0211(17) 0.025(2) -0.0005(14) 0.012(6) -0.004(3)

loop_
_atom_type_symbol
_atom_type_description
_atom_type_scat_dispersion_real
_atom_type_scat_dispersion_imag
_atom_type_scat_source
C C 0.0033 0.0016 'International Tables Vol C Tables 4.2.6.8 and 6.1.1.4'
H H 0.0000 0.0000 'International Tables Vol C Tables 4.2.6.8 and 6.1.1.4'
N N 0.0061 0.0033 'International Tables Vol C Tables 4.2.6.8 and 6.1.1.4'
O O 0.0106 0.0060 'International Tables Vol C Tables 4.2.6.8 and 6.1.1.4'

loop_
_geom_angle_atom_site_label_1
_geom_angle_atom_site_label_2
_geom_angle_atom_site_label_3
_geom_angle
_geom_angle_site_symmetry_1
_geom_angle_site_symmetry_3
_geom_angle_publ_flag
C1 N4 N3 102.3(4) . . ?
C7 N5 C3 117.8(3) . . ?
N4 N3 H3A 123.5 . . ?
N4 N3 C2 113.0(4) . . ?
C2 N3 H3A 123.5 . . ?
C12 N6 C8 116.7(3) . . ?
C1 N2 C2 105.8(3) . . ?
C1 N2 H2 130(4) . . ?
C2 N2 H2 124(4) . . ?
O2 N1 C1 116.5(4) . . ?
O1 N1 O2 125.0(5) . . ?
O1 N1 C1 118.5(3) . . ?
N4 C1 N2 115.6(5) . . ?
N4 C1 N1 122.6(5) . . ?
N2 C1 N1 121.7(3) . . ?
O3 C2 N3 129.1(4) . . ?
O3 C2 N2 127.5(3) . . ?
N3 C2 N2 103.3(4) . . ?
C11 C10 C5 121.9(4) . . ?
C11 C10 C9 117.3(3) . . ?
C9 C10 C5 120.8(5) . . ?
C6 C5 C10 120.6(5) . . ?
C4 C5 C10 122.1(4) . . ?
C4 C5 C6 117.3(3) . . ?
N6 C8 H8 118.2 . . ?
N6 C8 C9 123.6(5) . . ?
C9 C8 H8 118.2 . . ?
C10 C11 H11 119.9 . . ?
C10 C11 C12 120.1(4) . . ?
C12 C11 H11 119.9 . . ?
N5 C7 H7 118.5 . . ?
N5 C7 C6 123.0(5) . . ?
C6 C7 H7 118.5 . . ?
C5 C6 H6 120.3 . . ?
C7 C6 C5 119.4(5) . . ?
C7 C6 H6 120.3 . . ?
C5 C4 H4 120.2 . . ?
C5 C4 C3 119.6(5) . . ?
C3 C4 H4 120.2 . . ?
N5 C3 C4 122.9(5) . . ?
N5 C3 H3 118.5 . . ?
C4 C3 H3 118.5 . . ?
N6 C12 C11 123.2(5) . . ?
N6 C12 H12 118.4 . . ?
C11 C12 H12 118.4 . . ?
C10 C9 H9 120.5 . . ?
C8 C9 C10 119.0(5) . . ?
C8 C9 H9 120.5 . . ?

loop_
_geom_bond_atom_site_label_1
_geom_bond_atom_site_label_2
_geom_bond_distance
_geom_bond_site_symmetry_2
_geom_bond_publ_flag
O3 C2 1.209(7) . ?
O2 N1 1.236(4) . ?
O1 N1 1.215(5) . ?
N4 N3 1.352(7) . ?
N4 C1 1.289(5) . ?
N5 C7 1.328(8) . ?
N5 C3 1.334(7) . ?
N3 H3A 0.8600 . ?
N3 C2 1.373(5) . ?
N6 C8 1.337(7) . ?
N6 C12 1.335(7) . ?
N2 C1 1.336(6) . ?
N2 C2 1.376(7) . ?
N2 H2 0.93(4) . ?
N1 C1 1.425(8) . ?
C10 C5 1.492(5) . ?
C10 C11 1.366(8) . ?
C10 C9 1.396(7) . ?
C5 C6 1.391(7) . ?
C5 C4 1.382(8) . ?
C8 H8 0.9300 . ?
C8 C9 1.380(5) . ?
C11 H11 0.9300 . ?
C11 C12 1.382(5) . ?
C7 H7 0.9300 . ?
C7 C6 1.384(5) . ?
C6 H6 0.9300 . ?
C4 H4 0.9300 . ?
C4 C3 1.383(5) . ?
C3 H3 0.9300 . ?
C12 H12 0.9300 . ?
C9 H9 0.9300 . ?

loop_
_geom_torsion_atom_site_label_1
_geom_torsion_atom_site_label_2
_geom_torsion_atom_site_label_3
_geom_torsion_atom_site_label_4
_geom_torsion
_geom_torsion_site_symmetry_1
_geom_torsion_site_symmetry_2
_geom_torsion_site_symmetry_3
_geom_torsion_site_symmetry_4
_geom_torsion_publ_flag
O2 N1 C1 N4 -177.4(9) . . . . ?
O2 N1 C1 N2 -1.6(13) . . . . ?
O1 N1 C1 N4 2.1(13) . . . . ?
O1 N1 C1 N2 177.9(9) . . . . ?
N4 N3 C2 O3 -179.6(9) . . . . ?
N4 N3 C2 N2 -0.5(10) . . . . ?
N5 C7 C6 C5 0.9(18) . . . . ?
N3 N4 C1 N2 0.5(11) . . . . ?
N3 N4 C1 N1 176.5(8) . . . . ?
N6 C8 C9 C10 1.5(16) . . . . ?
C1 N4 N3 C2 0.1(10) . . . . ?
C1 N2 C2 O3 179.9(10) . . . . ?
C1 N2 C2 N3 0.8(10) . . . . ?
C2 N2 C1 N4 -0.8(12) . . . . ?
C2 N2 C1 N1 -176.9(8) . . . . ?
C10 C5 C6 C7 178.7(10) . . . . ?
C10 C5 C4 C3 -180.0(10) . . . . ?
C10 C11 C12 N6 -3.2(15) . . . . ?
C5 C10 C11 C12 -177.7(10) . . . . ?
C5 C10 C9 C8 178.5(9) . . . . ?
C5 C4 C3 N5 1.8(18) . . . . ?
C8 N6 C12 C11 0.8(14) . . . . ?
C11 C10 C5 C6 0.2(16) . . . . ?
C11 C10 C5 C4 178.9(10) . . . . ?
C11 C10 C9 C8 -3.6(15) . . . . ?
C7 N5 C3 C4 -1.0(16) . . . . ?
C6 C5 C4 C3 -1.2(17) . . . . ?
C4 C5 C6 C7 0.0(17) . . . . ?
C3 N5 C7 C6 -0.4(16) . . . . ?
C12 N6 C8 C9 0.0(15) . . . . ?
C9 C10 C5 C6 177.9(10) . . . . ?
C9 C10 C5 C4 -3.4(16) . . . . ?
C9 C10 C11 C12 4.5(14) . . . . ?
